data_4500778
loop_
_publ_author_name
'Holden, Daniel L.'
'Goulding, Helen V.'
'Bacsa, John'
'Berry, Neil G.'
'Greeves, Nicholas'
'Stephenson, Richard A.'
'Harrington, Ross W.'
'Clegg, William'
'Fogg, Andrew M.'

_publ_section_title
;
 Unusual Hybrid Materials Prepared by the Oxidation of a Ketone
;
_journal_issue 7
_journal_name_full 'Crystal Growth &amp; Design'
_journal_page_first 3013
_journal_paper_doi 10.1021/cg200286t
_journal_volume 11
_journal_year 2011
_chemical_formula_sum 'C26 H18 Mg O6'
_chemical_formula_weight 450.71
_chemical_name_systematic
; 
 ? 
;
_space_group_IT_number 15
_symmetry_cell_setting monoclinic
_symmetry_space_group_name_Hall '-C 2yc'
_symmetry_space_group_name_H-M 'C 1 2/c 1'
_atom_sites_solution_hydrogens geom
_atom_sites_solution_primary direct
_atom_sites_solution_secondary difmap
_audit_creation_method SHELXL-97
_cell_angle_alpha 90.00
_cell_angle_beta 90.32(2)
_cell_angle_gamma 90.00
_cell_formula_units_Z 4
_cell_length_a 45.229(14)
_cell_length_b 6.5476(19)
_cell_length_c 7.2194(18)
_cell_measurement_reflns_used 2392
_cell_measurement_temperature 120(2)
_cell_measurement_theta_max 27.49
_cell_measurement_theta_min 2.91
_cell_volume 2137.9(11)
_computing_cell_refinement 'DENZO (Otwinowski & Minor, 1997) & COLLECT (Hooft, R.W.W., 1998)'
_computing_data_collection 'COLLECT (Hooft, R.W.W., 1998)'
_computing_data_reduction 'DENZO (Otwinowski & Minor, 1997) & COLLECT (Hooft, R.W.W., 1998)'
_computing_structure_refinement 'SHELXL-97 (Sheldrick, 1997)'
_computing_structure_solution 'SHELXS-97 (Sheldrick, 1990)'
_diffrn_ambient_temperature 120(2)
_diffrn_detector_area_resol_mean '4096x4096pixels / 62x62mm'
_diffrn_measured_fraction_theta_full 0.991
_diffrn_measured_fraction_theta_max 0.991
_diffrn_measurement_device_type 'Bruker-Nonius APEX II CCD on \k goniometer'
_diffrn_measurement_method '\f & \w scans'
_diffrn_radiation_monochromator '10cm confocal mirrors'
_diffrn_radiation_source 'Bruker-Nonius FR591 rotating anode'
_diffrn_radiation_type MoK\a
_diffrn_radiation_wavelength 0.71073
_diffrn_reflns_av_R_equivalents 0.0971
_diffrn_reflns_av_sigmaI/netI 0.0798
_diffrn_reflns_limit_h_max 51
_diffrn_reflns_limit_h_min -51
_diffrn_reflns_limit_k_max 7
_diffrn_reflns_limit_k_min -7
_diffrn_reflns_limit_l_max 8
_diffrn_reflns_limit_l_min -8
_diffrn_reflns_number 9710
_diffrn_reflns_theta_full 24.11
_diffrn_reflns_theta_max 24.11
_diffrn_reflns_theta_min 2.96
_diffrn_standards_number 0
_exptl_absorpt_coefficient_mu 0.125
_exptl_absorpt_correction_T_max 0.999
_exptl_absorpt_correction_T_min 0.980
_exptl_absorpt_correction_type multi-scan
_exptl_absorpt_process_details 'SADABS 2007/2 (Sheldrick, G.M., 2007)'
_exptl_crystal_colour brown
_exptl_crystal_density_diffrn 1.400
_exptl_crystal_density_method 'not measured'
_exptl_crystal_description fragment
_exptl_crystal_F_000 936
_exptl_crystal_size_max 0.16
_exptl_crystal_size_mid 0.08
_exptl_crystal_size_min 0.01
_refine_diff_density_max 0.725
_refine_diff_density_min -0.652
_refine_diff_density_rms 0.192
_refine_ls_extinction_method none
_refine_ls_goodness_of_fit_ref 2.341
_refine_ls_hydrogen_treatment constr
_refine_ls_matrix_type full
_refine_ls_number_parameters 152
_refine_ls_number_reflns 1691
_refine_ls_number_restraints 0
_refine_ls_restrained_S_all 2.341
_refine_ls_R_factor_all 0.2394
_refine_ls_R_factor_gt 0.2054
_refine_ls_shift/su_max 0.000
_refine_ls_shift/su_mean 0.000
_refine_ls_structure_factor_coef Fsqd
_refine_ls_weighting_details 'calc w=1/[\s^2^(Fo^2^)+(0.2000P)^2^+0.0000P] where P=(Fo^2^+2Fc^2^)/3'
_refine_ls_weighting_scheme calc
_refine_ls_wR_factor_gt 0.5518
_refine_ls_wR_factor_ref 0.5659
_reflns_number_gt 1234
_reflns_number_total 1691
_reflns_threshold_expression I>2\s(I)
_cod_data_source_file cg200286t_si_002.cif
_cod_data_source_block 3
_cod_original_cell_volume 2137.9(10)
_cod_original_sg_symbol_H-M 'C 2/c'
_cod_database_code 4500778

loop_
_symmetry_equiv_pos_as_xyz
'x, y, z'
'-x, y, -z+1/2'
'x+1/2, y+1/2, z'
'-x+1/2, y+1/2, -z+1/2'
'-x, -y, -z'
'x, -y, z-1/2'
'-x+1/2, -y+1/2, -z'
'x+1/2, -y+1/2, z-1/2'

loop_
_atom_site_label
_atom_site_type_symbol
_atom_site_fract_x
_atom_site_fract_y
_atom_site_fract_z
_atom_site_U_iso_or_equiv
_atom_site_adp_type
_atom_site_occupancy
_atom_site_symmetry_multiplicity
_atom_site_calc_flag
_atom_site_refinement_flags
Mg1 Mg 0.2500 1.2500 1.0000 0.0377(18) Uani 1 2 d S
O1 O 0.27104(18) 0.9678(12) 0.9905(12) 0.040(2) Uani 1 1 d .
O2 O 0.22847(19) 1.1693(13) 1.2424(12) 0.040(2) Uani 1 1 d .
O3 O 0.21547(18) 1.1450(13) 0.8350(11) 0.038(2) Uani 1 1 d .
C1 C 0.2095(3) 1.027(2) 1.2667(18) 0.045(3) Uani 1 1 d .
C2 C 0.1772(3) 1.0728(18) 1.2165(16) 0.036(3) Uani 1 1 d .
C3 C 0.1685(3) 1.278(2) 1.190(2) 0.048(4) Uani 1 1 d .
H3 H 0.1824 1.3860 1.2048 0.058 Uiso 1 1 calc R
C4 C 0.1392(3) 1.321(2) 1.142(2) 0.050(4) Uani 1 1 d .
H4 H 0.1334 1.4577 1.1198 0.060 Uiso 1 1 calc R
C5 C 0.1184(3) 1.1644(19) 1.1273(16) 0.033(3) Uani 1 1 d .
C6 C 0.1277(3) 0.963(2) 1.155(2) 0.051(4) Uani 1 1 d .
H6 H 0.1139 0.8549 1.1399 0.061 Uiso 1 1 calc R
C7 C 0.1570(3) 0.916(2) 1.2053(18) 0.042(3) Uani 1 1 d .
H7 H 0.1627 0.7797 1.2310 0.050 Uiso 1 1 calc R
C8 C 0.0868(3) 1.206(2) 1.071(2) 0.048(4) Uani 1 1 d .
C9 C 0.0795(3) 1.3757(19) 0.964(2) 0.046(4) Uani 1 1 d .
H9 H 0.0947 1.4672 0.9263 0.055 Uiso 1 1 calc R
C10 C 0.0504(3) 1.412(2) 0.9118(19) 0.046(3) Uani 1 1 d .
H10 H 0.0459 1.5225 0.8306 0.055 Uiso 1 1 calc R
C11 C 0.0279(3) 1.290(2) 0.9771(19) 0.048(4) Uani 1 1 d .
H11 H 0.0078 1.3200 0.9479 0.058 Uiso 1 1 calc R
C12 C 0.0350(3) 1.124(2) 1.085(2) 0.049(4) Uani 1 1 d .
H12 H 0.0196 1.0353 1.1258 0.058 Uiso 1 1 calc R
C13 C 0.0643(3) 1.081(2) 1.138(2) 0.044(3) Uani 1 1 d .
H13 H 0.0686 0.9697 1.2174 0.053 Uiso 1 1 calc R

loop_
_atom_site_aniso_label
_atom_site_aniso_U_11
_atom_site_aniso_U_22
_atom_site_aniso_U_33
_atom_site_aniso_U_23
_atom_site_aniso_U_13
_atom_site_aniso_U_12
Mg1 0.044(4) 0.027(3) 0.042(4) -0.005(3) -0.006(3) 0.003(3)
O1 0.040(5) 0.027(5) 0.052(5) 0.010(4) 0.002(4) -0.005(4)
O2 0.034(5) 0.034(5) 0.052(6) 0.005(4) 0.005(4) -0.003(4)
O3 0.039(5) 0.037(5) 0.037(5) 0.000(4) -0.004(4) -0.004(4)
C1 0.046(8) 0.054(9) 0.036(7) -0.004(7) -0.001(6) 0.003(7)
C2 0.046(7) 0.030(7) 0.033(7) 0.007(6) -0.004(5) -0.009(6)
C3 0.037(8) 0.042(8) 0.065(10) -0.004(7) -0.005(6) -0.007(6)
C4 0.043(9) 0.050(8) 0.057(9) -0.003(7) -0.012(7) 0.010(7)
C5 0.038(7) 0.033(7) 0.029(6) 0.002(5) -0.002(5) -0.004(5)
C6 0.039(8) 0.044(8) 0.069(9) -0.020(7) -0.009(7) 0.000(6)
C7 0.036(7) 0.046(8) 0.043(7) 0.011(6) -0.004(6) 0.004(6)
C8 0.028(7) 0.034(8) 0.082(11) -0.003(7) -0.005(7) 0.005(6)
C9 0.042(8) 0.038(8) 0.058(9) 0.001(6) -0.001(6) -0.007(6)
C10 0.048(8) 0.048(8) 0.042(7) 0.003(6) -0.010(6) 0.011(7)
C11 0.049(9) 0.051(9) 0.044(8) -0.006(7) -0.009(6) 0.003(7)
C12 0.040(8) 0.048(9) 0.058(9) -0.013(7) 0.000(6) -0.011(7)
C13 0.047(8) 0.034(7) 0.052(8) -0.006(6) -0.003(6) 0.000(6)

loop_
_atom_type_symbol
_atom_type_description
_atom_type_scat_dispersion_real
_atom_type_scat_dispersion_imag
_atom_type_scat_source
C C 0.0033 0.0016 'International Tables Vol C Tables 4.2.6.8 and 6.1.1.4'
H H 0.0000 0.0000 'International Tables Vol C Tables 4.2.6.8 and 6.1.1.4'
O O 0.0106 0.0060 'International Tables Vol C Tables 4.2.6.8 and 6.1.1.4'
Mg Mg 0.0486 0.0363 'International Tables Vol C Tables 4.2.6.8 and 6.1.1.4'

loop_
_geom_angle_atom_site_label_1
_geom_angle_atom_site_label_2
_geom_angle_atom_site_label_3
_geom_angle
_geom_angle_site_symmetry_1
_geom_angle_site_symmetry_3
O2 Mg1 O2 180.0(4) 7_577 .
O2 Mg1 O3 92.6(3) 7_577 7_577
O2 Mg1 O3 87.4(3) . 7_577
O2 Mg1 O3 87.4(3) 7_577 .
O2 Mg1 O3 92.6(3) . .
O3 Mg1 O3 180.0(3) 7_577 .
O2 Mg1 O1 88.9(3) 7_577 .
O2 Mg1 O1 91.1(3) . .
O3 Mg1 O1 88.3(3) 7_577 .
O3 Mg1 O1 91.7(3) . .
O2 Mg1 O1 91.1(3) 7_577 7_577
O2 Mg1 O1 88.9(3) . 7_577
O3 Mg1 O1 91.7(3) 7_577 7_577
O3 Mg1 O1 88.3(3) . 7_577
O1 Mg1 O1 180.0(4) . 7_577
C1 O2 Mg1 128.3(8) . .
C1 O3 Mg1 132.9(8) 6_575 .
O3 C1 O2 124.1(12) 6_576 .
O3 C1 C2 118.0(12) 6_576 .
O2 C1 C2 117.8(12) . .
C7 C2 C3 121.1(12) . .
C7 C2 C1 120.2(11) . .
C3 C2 C1 118.7(11) . .
C4 C3 C2 118.9(13) . .
C5 C4 C3 121.0(13) . .
C4 C5 C6 118.5(12) . .
C4 C5 C8 122.0(12) . .
C6 C5 C8 119.4(11) . .
C5 C6 C7 121.6(13) . .
C2 C7 C6 118.7(13) . .
C13 C8 C9 119.3(12) . .
C13 C8 C5 119.9(13) . .
C9 C8 C5 120.6(12) . .
C10 C9 C8 120.5(13) . .
C11 C10 C9 120.4(13) . .
C12 C11 C10 118.9(13) . .
C11 C12 C13 121.7(13) . .
C8 C13 C12 118.9(14) . .

loop_
_geom_bond_atom_site_label_1
_geom_bond_atom_site_label_2
_geom_bond_distance
_geom_bond_site_symmetry_2
Mg1 O2 2.076(8) 7_577
Mg1 O2 2.076(8) .
Mg1 O3 2.076(8) 7_577
Mg1 O3 2.076(8) .
Mg1 O1 2.080(8) .
Mg1 O1 2.080(8) 7_577
O2 C1 1.279(16) .
O3 C1 1.261(16) 6_575
C1 O3 1.261(16) 6_576
C1 C2 1.530(18) .
C2 C7 1.375(17) .
C2 C3 1.415(18) .
C3 C4 1.397(19) .
C4 C5 1.394(19) .
C5 C6 1.399(19) .
C5 C8 1.508(17) .
C6 C7 1.405(18) .
C8 C13 1.389(19) .
C8 C9 1.396(19) .
C9 C10 1.391(18) .
C10 C11 1.38(2) .
C11 C12 1.38(2) .
C12 C13 1.403(19) .
